data_4313544
loop_
_publ_author_name
'Zhiqiang Xu'
'Laurence K. Thompson'
'Victoria A. Milway'
'Liang Zhao'
'Timothy Kelly'
'David O. Miller'

_publ_section_title
;
 Self-Assembled Dinuclear, Trinuclear, Tetranuclear, Pentanuclear, and
 Octanuclear Ni(II) Complexes of a Series of Polytopic Diazine Based
 Ligands: Structural and Magnetic Properties
;
_journal_name_full 'Inorganic Chemistry'
_journal_page_first 2950
_journal_page_last 2959
_journal_paper_doi 10.1021/ic0206950
_journal_volume 42
_journal_year 2003
_chemical_formula_sum 'C44 H71.5 N31 Ni5 O44'
_chemical_formula_weight 2032.37
_chemical_name_systematic
;
  ?
;
_space_group_IT_number 2
_symmetry_cell_setting triclinic
_symmetry_space_group_name_Hall '-P 1'
_symmetry_space_group_name_H-M 'P -1'
_atom_sites_solution_hydrogens geom
_atom_sites_solution_primary direct
_atom_sites_solution_secondary difmap
_audit_creation_method SHELXL-97
_cell_angle_alpha 100.3950(10)
_cell_angle_beta 109.5140(10)
_cell_angle_gamma 109.6860(10)
_cell_formula_units_Z 2
_cell_length_a 12.6677(8)
_cell_length_b 18.1101(11)
_cell_length_c 19.9980(12)
_cell_measurement_temperature 193(2)
_cell_volume 3843.3(4)
_computing_structure_refinement 'SHELXL-97 (Sheldrick, 1997)'
_computing_structure_solution 'SHELXS-97 (Sheldrick, 1990)'
_diffrn_ambient_temperature 193(2)
_diffrn_measured_fraction_theta_full 0.986
_diffrn_measured_fraction_theta_max 0.986
_diffrn_radiation_monochromator graphite
_diffrn_radiation_source 'fine-focus sealed tube'
_diffrn_radiation_type MoK\a
_diffrn_radiation_wavelength 0.71073
_diffrn_reflns_av_R_equivalents 0.0436
_diffrn_reflns_av_sigmaI/netI 0.0770
_diffrn_reflns_limit_h_max 15
_diffrn_reflns_limit_h_min -15
_diffrn_reflns_limit_k_max 22
_diffrn_reflns_limit_k_min -22
_diffrn_reflns_limit_l_max 24
_diffrn_reflns_limit_l_min -24
_diffrn_reflns_number 26029
_diffrn_reflns_theta_full 26.38
_diffrn_reflns_theta_max 26.38
_diffrn_reflns_theta_min 1.14
_exptl_absorpt_coefficient_mu 1.324
_exptl_absorpt_correction_T_max 0.86169
_exptl_absorpt_correction_T_min 0.72387
_exptl_absorpt_process_details 'Gaussian integration (face indexed)'
_exptl_crystal_density_diffrn 1.756
_exptl_crystal_density_method 'not measured'
_exptl_crystal_F_000 2089
_exptl_crystal_size_max 0.23
_exptl_crystal_size_mid 0.20
_exptl_crystal_size_min 0.12
_refine_diff_density_max 0.983
_refine_diff_density_min -0.664
_refine_diff_density_rms 0.104
_refine_ls_extinction_method none
_refine_ls_goodness_of_fit_ref 1.025
_refine_ls_hydrogen_treatment mixed
_refine_ls_matrix_type full
_refine_ls_number_parameters 1129
_refine_ls_number_reflns 15519
_refine_ls_number_restraints 0
_refine_ls_restrained_S_all 1.025
_refine_ls_R_factor_all 0.0898
_refine_ls_R_factor_gt 0.0531
_refine_ls_shift/su_max 0.001
_refine_ls_shift/su_mean 0.000
_refine_ls_structure_factor_coef Fsqd
_refine_ls_weighting_details 'calc w=1/[\s^2^(Fo^2^)+(0.0757P)^2^+0.5534P] where P=(Fo^2^+2Fc^2^)/3'
_refine_ls_weighting_scheme calc
_refine_ls_wR_factor_gt 0.1264
_refine_ls_wR_factor_ref 0.1447
_reflns_number_gt 10422
_reflns_number_total 15519
_reflns_threshold_expression >2sigma(I)
_cod_data_source_file ic0206950_4.cif
_cod_data_source_block shelxl(4)
_cod_original_formula_sum 'C44 H71.50 N31 Ni5 O44'
_cod_database_code 4313544

loop_
_symmetry_equiv_pos_as_xyz
'x, y, z'
'-x, -y, -z'

loop_
_atom_site_label
_atom_site_type_symbol
_atom_site_fract_x
_atom_site_fract_y
_atom_site_fract_z
_atom_site_U_iso_or_equiv
_atom_site_adp_type
_atom_site_occupancy
_atom_site_symmetry_multiplicity
_atom_site_calc_flag
_atom_site_refinement_flags
_atom_site_disorder_assembly
_atom_site_disorder_group
Ni1 Ni 0.36650(5) 0.28912(3) 0.66508(3) 0.02138(13) Uani 1 1 d . . .
Ni2 Ni 0.18358(5) -0.07747(3) 0.84240(3) 0.02496(14) Uani 1 1 d . . .
Ni3 Ni 0.15603(5) 0.18665(3) 0.84354(3) 0.02062(13) Uani 1 1 d . . .
Ni4 Ni 0.28188(6) 0.53442(3) 0.67592(3) 0.02725(14) Uani 1 1 d . . .
Ni5 Ni -0.19915(5) 0.02930(3) 0.71854(3) 0.02826(15) Uani 1 1 d . . .
O1 O 0.6107(3) 0.29341(19) 0.86197(17) 0.0337(8) Uani 1 1 d . . .
O2 O 0.1525(3) 0.13383(17) 0.92298(16) 0.0278(7) Uani 1 1 d . . .
O3 O -0.0296(3) 0.12833(17) 0.74936(16) 0.0251(7) Uani 1 1 d . . .
O4 O 0.3279(3) 0.33524(18) 0.58083(16) 0.0275(7) Uani 1 1 d . . .
O5 O 0.4228(3) 0.2123(2) 0.60859(18) 0.0374(8) Uani 1 1 d . . .
O6 O -0.0030(3) -0.1349(2) 0.76860(18) 0.0387(8) Uani 1 1 d . . .
O7 O 0.3687(3) -0.0216(2) 0.9219(2) 0.0495(10) Uani 1 1 d . . .
O8 O 0.1761(3) -0.1930(2) 0.8415(2) 0.0420(9) Uani 1 1 d . . .
O9 O 0.0986(3) 0.26594(19) 0.89416(17) 0.0317(7) Uani 1 1 d . . .
O10 O 0.0924(3) 0.4864(2) 0.61164(19) 0.0450(9) Uani 1 1 d . . .
O11 O 0.4696(3) 0.6009(2) 0.7430(2) 0.0546(11) Uani 1 1 d . . .
O12 O 0.2892(4) 0.6515(2) 0.6873(2) 0.0501(10) Uani 1 1 d . . .
O13 O -0.2285(3) 0.0962(2) 0.79841(19) 0.0393(8) Uani 1 1 d . . .
O14 O -0.1171(3) -0.0174(2) 0.79399(18) 0.0370(8) Uani 1 1 d . . .
O15 O -0.3749(3) -0.0594(2) 0.6868(2) 0.0475(9) Uani 1 1 d . . .
O16 O -0.1689(3) -0.0527(2) 0.64591(17) 0.0329(8) Uani 1 1 d . . .
O17 O -0.3322(4) -0.0807(3) 0.5469(2) 0.0845(18) Uani 1 1 d . . .
O18 O -0.2357(4) -0.1548(3) 0.5450(2) 0.0675(13) Uani 1 1 d . . .
O19 O -0.4179(4) 0.0266(3) 0.8401(3) 0.0643(13) Uani 1 1 d . . .
O20 O -0.4057(4) -0.0895(2) 0.8098(2) 0.0551(11) Uani 1 1 d . . .
O21 O -0.4472(5) -0.0583(3) 0.9034(3) 0.0802(15) Uani 1 1 d . . .
O22 O -0.3135(5) 0.3278(3) 0.6325(3) 0.0780(15) Uani 1 1 d . . .
O23 O -0.1588(4) 0.3647(3) 0.7384(3) 0.0895(18) Uani 1 1 d . . .
O24 O -0.3216(4) 0.2535(3) 0.7023(3) 0.0614(12) Uani 1 1 d . . .
O25 O -0.1210(4) 0.2788(2) 0.9838(2) 0.0717(14) Uani 1 1 d . . .
O26 O 0.0155(3) 0.3467(2) 1.09725(19) 0.0445(9) Uani 1 1 d . . .
O27 O -0.0279(4) 0.4105(2) 1.0178(2) 0.0608(12) Uani 1 1 d . . .
O28 O 0.2974(5) 0.3035(3) 1.0898(3) 0.0836(16) Uani 1 1 d . . .
O29 O 0.2508(4) 0.3859(2) 1.0330(2) 0.0618(12) Uani 1 1 d . . .
O30 O 0.4048(3) 0.4349(2) 1.14147(19) 0.0457(9) Uani 1 1 d . . .
O31 O 0.0466(5) 0.3209(3) 0.4716(3) 0.0855(16) Uani 1 1 d . . .
O32 O -0.1025(5) 0.3493(4) 0.4715(2) 0.0890(18) Uani 1 1 d . . .
O33 O -0.0858(4) 0.3176(2) 0.3683(2) 0.0556(11) Uani 1 1 d . . .
O34 O 0.3672 0.2243 0.3612 0.141(6) Uani 0.50 1 d P . .
O35 O 0.3740 0.3271 0.3160 0.108(2) Uani 1 1 d . . .
O36 O 0.3000 0.2128 0.2382 0.166(4) Uani 1 1 d . . .
O37 O 0.1507(10) 0.2675(6) 0.2091(10) 0.135(7) Uani 0.50 1 d P . .
O38 O 0.5371(9) 0.2131(5) 0.4300(5) 0.182(4) Uani 1 1 d . . .
O39 O 0.5163(5) 0.2445(3) 0.1621(3) 0.0896(17) Uani 1 1 d . . .
O40 O 0.6462(4) 0.2253(3) 0.0722(2) 0.0656(12) Uani 1 1 d . . .
O41 O 0.0261(4) 0.3393(3) 0.2715(3) 0.0689(13) Uani 1 1 d . . .
O42 O 0.0378(4) 0.1782(3) 0.3740(2) 0.0699(13) Uani 1 1 d . . .
O43 O 0.0674(4) 0.5098(3) 0.3311(3) 0.0700(13) Uani 1 1 d . . .
O44 O 0.4792(4) 0.8534(3) 0.0845(2) 0.0550(10) Uani 1 1 d . . .
O45 O -0.1329(3) 0.2625(2) 0.8411(2) 0.0462(9) Uani 1 1 d . . .
O46 O 0.5207(19) 0.2445(9) 0.3167(11) 0.073(5) Uani 0.25 1 d P . .
N1 N 0.7971(4) 0.4430(2) 0.9033(2) 0.0386(10) Uani 1 1 d . . .
N2 N 0.7761(4) 0.5109(2) 0.8167(2) 0.0329(9) Uani 1 1 d . . .
N3 N 0.5485(3) 0.3879(2) 0.7221(2) 0.0254(8) Uani 1 1 d . . .
N4 N 0.4321(3) 0.2595(2) 0.75478(19) 0.0224(8) Uani 1 1 d . . .
N5 N 0.3794(3) 0.1904(2) 0.77040(19) 0.0223(8) Uani 1 1 d . . .
N6 N 0.2398(3) -0.0692(2) 0.7573(2) 0.0271(8) Uani 1 1 d . . .
N7 N 0.1988(3) 0.1903(2) 0.62316(19) 0.0243(8) Uani 1 1 d . . .
N8 N 0.1979(3) 0.0845(2) 0.81017(19) 0.0213(7) Uani 1 1 d . . .
N9 N 0.1837(3) 0.0339(2) 0.85311(19) 0.0222(8) Uani 1 1 d . . .
N10 N 0.1388(4) -0.0614(2) 0.9334(2) 0.0289(9) Uani 1 1 d . . .
N11 N 0.1316(4) -0.0091(2) 1.0691(2) 0.0343(9) Uani 1 1 d . . .
N12 N 0.1725(4) 0.1220(2) 1.0621(2) 0.0359(10) Uani 1 1 d . . .
N13 N -0.0924(4) 0.2614(3) 0.5933(2) 0.0402(10) Uani 1 1 d . . .
N14 N -0.2984(4) 0.1740(3) 0.5448(2) 0.0411(11) Uani 1 1 d . . .
N15 N -0.2509(4) 0.0914(2) 0.6470(2) 0.0317(9) Uani 1 1 d . . .
N16 N 0.0593(3) 0.2397(2) 0.71338(19) 0.0228(8) Uani 1 1 d . . .
N17 N 0.1646(3) 0.2543(2) 0.77432(19) 0.0203(7) Uani 1 1 d . . .
N18 N 0.2439(3) 0.5188(2) 0.76691(19) 0.0253(8) Uani 1 1 d . . .
N19 N 0.3353(3) 0.2798(2) 0.90238(19) 0.0234(8) Uani 1 1 d . . .
N20 N 0.2957(3) 0.3748(2) 0.70207(19) 0.0227(8) Uani 1 1 d . . .
N21 N 0.2918(3) 0.4255(2) 0.6586(2) 0.0262(8) Uani 1 1 d . . .
N22 N 0.3067(4) 0.5237(2) 0.5771(2) 0.0325(9) Uani 1 1 d . . .
N23 N 0.3403(5) 0.4903(3) 0.4463(2) 0.0455(11) Uani 1 1 d . . .
N24 N 0.3390(5) 0.3662(3) 0.4552(2) 0.0462(12) Uani 1 1 d . . .
N25 N -0.2491(4) -0.0971(3) 0.5787(2) 0.0369(10) Uani 1 1 d . . .
N26 N -0.4245(4) -0.0400(3) 0.8507(3) 0.0523(13) Uani 1 1 d . . .
N27 N -0.2612(5) 0.3170(3) 0.6920(3) 0.0437(11) Uani 1 1 d . . .
N28 N -0.0446(4) 0.3450(2) 1.0323(2) 0.0376(10) Uani 1 1 d . . .
N29 N 0.3159(4) 0.3740(3) 1.0877(2) 0.0412(11) Uani 1 1 d . . .
N30 N -0.0446(5) 0.3312(3) 0.4380(3) 0.0457(11) Uani 1 1 d . . .
N31 N 0.3832 0.2611 0.3134 0.131(8) Uani 0.50 1 d P . .
N32 N 0.2680 0.2732 0.2625 0.117(8) Uani 0.50 1 d P . .
C1 C 0.7312(4) 0.4457(3) 0.8388(3) 0.0278(10) Uani 1 1 d . . .
C2 C 0.7127(5) 0.5156(3) 0.7494(3) 0.0342(11) Uani 1 1 d . . .
C3 C 0.6002(4) 0.4539(3) 0.7024(3) 0.0291(10) Uani 1 1 d . . .
C4 C 0.6106(4) 0.3825(3) 0.7868(2) 0.0249(9) Uani 1 1 d . . .
C5 C 0.5506(4) 0.3063(3) 0.8059(2) 0.0242(9) Uani 1 1 d . . .
C6 C 0.2679(4) 0.1358(2) 0.7267(2) 0.0213(9) Uani 1 1 d . . .
C7 C 0.2331(4) 0.0672(2) 0.7582(2) 0.0201(9) Uani 1 1 d . . .
C8 C 0.2590(4) -0.0045(3) 0.7312(2) 0.0231(9) Uani 1 1 d . . .
C9 C 0.3034(5) -0.0028(3) 0.6758(3) 0.0324(11) Uani 1 1 d . . .
C10 C 0.3259(5) -0.0676(3) 0.6465(3) 0.0367(12) Uani 1 1 d . . .
C11 C 0.3065(5) -0.1332(3) 0.6737(3) 0.0391(12) Uani 1 1 d . . .
C12 C 0.2659(5) -0.1306(3) 0.7291(3) 0.0341(11) Uani 1 1 d . . .
C13 C 0.1734(4) 0.1294(3) 0.6545(2) 0.0223(9) Uani 1 1 d . . .
C14 C 0.0576(4) 0.0612(3) 0.6207(2) 0.0280(10) Uani 1 1 d . . .
C15 C -0.0325(4) 0.0556(3) 0.5554(3) 0.0331(11) Uani 1 1 d . . .
C16 C -0.0062(4) 0.1182(3) 0.5247(3) 0.0338(11) Uani 1 1 d . . .
C17 C 0.1088(4) 0.1837(3) 0.5603(2) 0.0304(10) Uani 1 1 d . . .
C18 C 0.1626(4) 0.0663(2) 0.9097(2) 0.0228(9) Uani 1 1 d . . .
C19 C 0.1492(4) 0.0150(3) 0.9590(2) 0.0256(9) Uani 1 1 d . . .
C20 C 0.1207(5) -0.1132(3) 0.9723(3) 0.0366(12) Uani 1 1 d . . .
C21 C 0.1140(5) -0.0855(3) 1.0390(3) 0.0403(12) Uani 1 1 d . . .
C22 C 0.1516(4) 0.0441(3) 1.0306(2) 0.0281(10) Uani 1 1 d . . .
C23 C -0.1804(4) 0.1980(3) 0.5959(3) 0.0323(11) Uani 1 1 d . . .
C24 C -0.3870(5) 0.1137(4) 0.5492(3) 0.0487(15) Uani 1 1 d . . .
C25 C -0.3669(5) 0.0718(3) 0.5995(3) 0.0412(13) Uani 1 1 d . . .
C26 C -0.1572(4) 0.1545(3) 0.6477(2) 0.0284(10) Uani 1 1 d . . .
C27 C -0.0355(4) 0.1743(3) 0.7071(2) 0.0233(9) Uani 1 1 d . . .
C28 C 0.2612(4) 0.3223(2) 0.7966(2) 0.0200(9) Uani 1 1 d . . .
C29 C 0.2648(4) 0.3866(2) 0.7577(2) 0.0216(9) Uani 1 1 d . . .
C30 C 0.2246(4) 0.4493(3) 0.7861(2) 0.0229(9) Uani 1 1 d . . .
C31 C 0.1679(4) 0.4337(3) 0.8343(3) 0.0288(10) Uani 1 1 d . . .
C32 C 0.1333(5) 0.4913(3) 0.8645(3) 0.0352(11) Uani 1 1 d . . .
C33 C 0.1571(5) 0.5633(3) 0.8474(3) 0.0369(12) Uani 1 1 d . . .
C34 C 0.2113(5) 0.5741(3) 0.7988(3) 0.0317(11) Uani 1 1 d . . .
C35 C 0.3605(4) 0.3395(2) 0.8705(2) 0.0220(9) Uani 1 1 d . . .
C36 C 0.4688(4) 0.4118(3) 0.9056(2) 0.0269(10) Uani 1 1 d . . .
C37 C 0.5547(4) 0.4231(3) 0.9762(3) 0.0341(11) Uani 1 1 d . . .
C38 C 0.5305(5) 0.3625(3) 1.0080(3) 0.0365(12) Uani 1 1 d . . .
C39 C 0.4198(4) 0.2919(3) 0.9693(2) 0.0293(10) Uani 1 1 d . . .
C40 C 0.3115(4) 0.3999(3) 0.5985(2) 0.0242(9) Uani 1 1 d . . .
C41 C 0.3169(4) 0.4541(3) 0.5519(2) 0.0279(10) Uani 1 1 d . . .
C42 C 0.3109(6) 0.5761(3) 0.5384(3) 0.0452(14) Uani 1 1 d . . .
C43 C 0.3298(6) 0.5577(4) 0.4732(3) 0.0543(16) Uani 1 1 d . . .
C44 C 0.3323(5) 0.4357(3) 0.4844(3) 0.0355(11) Uani 1 1 d . . .
H1 H 0.7659 0.3971 0.9189 0.046 Uiso 1 1 d . . .
H2 H 0.8768 0.4871 0.9345 0.046 Uiso 1 1 d . . .
H3 H 0.1723 0.1381 1.1099 0.043 Uiso 1 1 d . . .
H4 H 0.1872 0.1612 1.0367 0.043 Uiso 1 1 d . . .
H5 H -0.0092 0.2803 0.6275 0.049 Uiso 1 1 d . . .
H6 H -0.1145 0.2875 0.5570 0.049 Uiso 1 1 d . . .
H7 H 0.3334 0.3256 0.4796 0.057 Uiso 1 1 d . . .
H8 H 0.3493 0.3573 0.4099 0.057 Uiso 1 1 d . . .
H9 H 0.7475 0.5624 0.7356 0.042 Uiso 1 1 d . . .
H10 H 0.5561 0.4569 0.6546 0.035 Uiso 1 1 d . . .
H11 H 0.3170 0.0432 0.6579 0.039 Uiso 1 1 d . . .
H12 H 0.3539 -0.0671 0.6079 0.044 Uiso 1 1 d . . .
H13 H 0.3217 -0.1789 0.6547 0.047 Uiso 1 1 d . . .
H14 H 0.2540 -0.1756 0.7483 0.041 Uiso 1 1 d . . .
H15 H 0.0410 0.0190 0.6425 0.034 Uiso 1 1 d . . .
H16 H -0.1112 0.0094 0.5316 0.040 Uiso 1 1 d . . .
H17 H -0.0672 0.1161 0.4800 0.041 Uiso 1 1 d . . .
H18 H 0.1261 0.2267 0.5393 0.037 Uiso 1 1 d . . .
H19 H 0.1129 -0.1679 0.9541 0.044 Uiso 1 1 d . . .
H20 H 0.0957 -0.1241 1.0650 0.049 Uiso 1 1 d . . .
H21 H -0.4706 0.0985 0.5157 0.059 Uiso 1 1 d . . .
H22 H -0.4344 0.0292 0.6005 0.049 Uiso 1 1 d . . .
H23 H 0.1529 0.3839 0.8462 0.034 Uiso 1 1 d . . .
H24 H 0.0943 0.4810 0.8973 0.042 Uiso 1 1 d . . .
H25 H 0.1352 0.6043 0.8687 0.044 Uiso 1 1 d . . .
H26 H 0.2265 0.6240 0.7871 0.040 Uiso 1 1 d . . .
H27 H 0.4843 0.4528 0.8821 0.033 Uiso 1 1 d . . .
H28 H 0.6298 0.4728 1.0023 0.041 Uiso 1 1 d . . .
H29 H 0.5891 0.3684 1.0556 0.045 Uiso 1 1 d . . .
H30 H 0.4036 0.2499 0.9916 0.035 Uiso 1 1 d . . .
H31 H 0.3015 0.6250 0.5542 0.055 Uiso 1 1 d . . .
H32 H 0.3370 0.5971 0.4476 0.064 Uiso 1 1 d . . .
H33 H 0.1374 0.2958 0.9399 0.076 Uiso 1 1 d . . .
H34 H 0.0230 0.2622 0.8771 0.076 Uiso 1 1 d . . .
H35 H -0.1992 0.1561 0.8077 0.076 Uiso 1 1 d . . .
H36 H -0.3029 0.0859 0.8037 0.076 Uiso 1 1 d . . .
H37 H -0.0821 -0.0488 0.7833 0.076 Uiso 1 1 d . . .
H38 H 0.4495 0.1754 0.6302 0.076 Uiso 1 1 d . . .
H39 H -0.0642 -0.1567 0.7868 0.076 Uiso 1 1 d . . .
H40 H 0.4760 0.2277 0.1094 0.076 Uiso 1 1 d . . .
H41 H 0.5886 0.2134 0.4010 0.076 Uiso 1 1 d . . .
H42 H 0.5190 0.5861 0.7868 0.076 Uiso 1 1 d . . .
H43 H 0.5181 0.6192 0.7156 0.076 Uiso 1 1 d . . .
H44 H 0.0501 0.4375 0.5803 0.076 Uiso 1 1 d . . .
H45 H 0.3648 0.6991 0.7148 0.076 Uiso 1 1 d . . .
H46 H -0.0481 0.2701 0.8628 0.076 Uiso 1 1 d . . .
H47 H 0.4408 0.8788 0.1088 0.076 Uiso 1 1 d . . .
H48 H 0.2493 -0.1981 0.8759 0.076 Uiso 1 1 d . . .
H49 H 0.0970 -0.2476 0.8028 0.076 Uiso 1 1 d . . .
H50 H -0.1376 -0.0092 0.8317 0.076 Uiso 1 1 d . . .
H51 H 0.0204 0.4806 0.6366 0.076 Uiso 1 1 d . . .
H52 H 0.3875 -0.0190 0.9730 0.076 Uiso 1 1 d . . .
H53 H -0.1535 0.2804 0.8806 0.076 Uiso 1 1 d . . .
H54 H -0.3889 -0.1155 0.6841 0.076 Uiso 1 1 d . . .
H55 H -0.4437 -0.0457 0.6742 0.076 Uiso 1 1 d . . .
H56 H -0.0287 -0.1392 0.7174 0.076 Uiso 1 1 d . . .
H57 H 0.4331 0.0016 0.9078 0.076 Uiso 1 1 d . . .
H58 H 0.4187 0.2123 0.5602 0.076 Uiso 1 1 d . . .
H59 H 0.2142 0.6574 0.6634 0.076 Uiso 1 1 d . . .
H60 H 0.4816 0.8135 0.1199 0.076 Uiso 1 1 d . . .
H61 H 0.8526 0.5529 0.8548 0.076 Uiso 1 1 d . . .
H62 H 0.0549 0.3342 0.2331 0.076 Uiso 1 1 d . . .
H63 H -0.0616 0.3040 0.2489 0.076 Uiso 1 1 d . . .
H64 H 0.6254 0.1719 0.0417 0.076 Uiso 1 1 d . . .
H65 H 0.7339 0.2596 0.0861 0.076 Uiso 1 1 d . . .
H66 H 0.5169 0.1600 0.4376 0.076 Uiso 1 1 d . . .
H67 H 0.5610 0.2108 0.1753 0.076 Uiso 1 1 d . . .
H68 H 0.0313 0.1397 0.3313 0.076 Uiso 1 1 d . . .
H69 H -0.0297 0.1936 0.3571 0.076 Uiso 1 1 d . . .
H70 H 0.0567 0.4956 0.2802 0.076 Uiso 1 1 d . . .
H71 H 0.1544 0.5346 0.3633 0.076 Uiso 1 1 d . . .
H72 H 0.4542 0.2534 0.3212 0.076 Uiso 0.25 1 d P . .
H73 H 0.5977 0.2899 0.3557 0.076 Uiso 0.25 1 d P . .

loop_
_atom_site_aniso_label
_atom_site_aniso_U_11
_atom_site_aniso_U_22
_atom_site_aniso_U_33
_atom_site_aniso_U_23
_atom_site_aniso_U_13
_atom_site_aniso_U_12
Ni1 0.0263(3) 0.0225(3) 0.0169(3) 0.0081(2) 0.0090(2) 0.0115(2)
Ni2 0.0322(3) 0.0232(3) 0.0248(3) 0.0106(2) 0.0141(3) 0.0144(2)
Ni3 0.0258(3) 0.0207(3) 0.0173(3) 0.0076(2) 0.0097(2) 0.0110(2)
Ni4 0.0330(3) 0.0273(3) 0.0269(3) 0.0146(2) 0.0121(3) 0.0168(3)
Ni5 0.0257(3) 0.0280(3) 0.0268(3) 0.0049(2) 0.0118(3) 0.0082(3)
O1 0.0357(19) 0.0337(18) 0.0244(17) 0.0125(15) 0.0038(15) 0.0143(15)
O2 0.044(2) 0.0243(15) 0.0218(16) 0.0096(13) 0.0182(15) 0.0165(14)
O3 0.0251(16) 0.0243(15) 0.0253(16) 0.0078(13) 0.0114(14) 0.0094(13)
O4 0.0346(18) 0.0285(16) 0.0222(16) 0.0105(13) 0.0129(14) 0.0147(14)
O5 0.046(2) 0.0438(19) 0.0255(17) 0.0065(15) 0.0146(16) 0.0267(17)
O6 0.0337(19) 0.0394(19) 0.0315(19) 0.0106(16) 0.0095(16) 0.0076(16)
O7 0.040(2) 0.071(3) 0.035(2) 0.0105(19) 0.0115(18) 0.030(2)
O8 0.057(2) 0.0310(18) 0.045(2) 0.0182(16) 0.0222(19) 0.0234(17)
O9 0.0369(19) 0.0378(18) 0.0242(17) 0.0055(14) 0.0130(15) 0.0225(15)
O10 0.031(2) 0.057(2) 0.034(2) 0.0018(17) 0.0045(16) 0.0192(17)
O11 0.037(2) 0.063(3) 0.060(3) 0.043(2) 0.0143(19) 0.0106(19)
O12 0.074(3) 0.035(2) 0.043(2) 0.0164(17) 0.018(2) 0.030(2)
O13 0.042(2) 0.0404(19) 0.043(2) 0.0114(16) 0.0277(18) 0.0183(16)
O14 0.052(2) 0.0435(19) 0.0294(18) 0.0147(16) 0.0241(17) 0.0285(18)
O15 0.032(2) 0.043(2) 0.061(2) 0.0114(19) 0.0241(19) 0.0079(16)
O16 0.0294(18) 0.0396(18) 0.0227(17) 0.0026(15) 0.0071(15) 0.0148(15)
O17 0.057(3) 0.107(4) 0.051(3) -0.023(3) -0.019(2) 0.058(3)
O18 0.088(3) 0.070(3) 0.034(2) -0.008(2) 0.007(2) 0.055(3)
O19 0.079(3) 0.055(3) 0.098(4) 0.038(3) 0.064(3) 0.040(2)
O20 0.057(3) 0.047(2) 0.071(3) 0.016(2) 0.040(2) 0.023(2)
O21 0.100(4) 0.111(4) 0.098(4) 0.064(3) 0.078(3) 0.070(3)
O22 0.126(5) 0.099(4) 0.076(3) 0.067(3) 0.062(3) 0.085(4)
O23 0.050(3) 0.086(4) 0.084(4) -0.014(3) 0.020(3) 0.003(3)
O24 0.081(3) 0.060(3) 0.076(3) 0.039(2) 0.051(3) 0.041(2)
O25 0.083(3) 0.043(2) 0.034(2) 0.0059(19) 0.001(2) -0.009(2)
O26 0.042(2) 0.045(2) 0.0264(19) 0.0093(16) 0.0044(17) 0.0076(17)
O27 0.049(3) 0.041(2) 0.064(3) 0.021(2) -0.003(2) 0.0127(19)
O28 0.115(4) 0.034(2) 0.066(3) 0.014(2) 0.019(3) 0.013(3)
O29 0.073(3) 0.054(3) 0.037(2) 0.003(2) 0.002(2) 0.031(2)
O30 0.052(2) 0.0304(18) 0.033(2) 0.0077(16) 0.0055(18) 0.0067(17)
O31 0.063(3) 0.112(4) 0.074(3) 0.021(3) 0.012(3) 0.051(3)
O32 0.126(5) 0.141(5) 0.044(3) 0.030(3) 0.038(3) 0.105(4)
O33 0.068(3) 0.061(3) 0.044(2) 0.017(2) 0.028(2) 0.030(2)
O34 0.28(2) 0.101(9) 0.122(11) 0.073(9) 0.133(13) 0.104(12)
O35 0.132(5) 0.076(4) 0.085(4) -0.006(3) 0.075(4) -0.001(4)
O36 0.272(11) 0.133(7) 0.112(6) 0.033(5) 0.103(7) 0.091(7)
O37 0.089(8) 0.058(6) 0.34(2) 0.099(10) 0.166(12) 0.034(6)
O38 0.225(10) 0.093(5) 0.185(8) 0.052(5) 0.071(8) 0.034(6)
O39 0.069(3) 0.055(3) 0.136(5) 0.011(3) 0.045(3) 0.026(2)
O40 0.062(3) 0.063(3) 0.063(3) 0.015(2) 0.013(2) 0.034(2)
O41 0.078(3) 0.048(2) 0.068(3) 0.008(2) 0.040(3) 0.011(2)
O42 0.076(3) 0.106(4) 0.037(2) 0.013(2) 0.019(2) 0.061(3)
O43 0.042(2) 0.077(3) 0.072(3) 0.011(3) 0.023(2) 0.012(2)
O44 0.074(3) 0.066(3) 0.053(2) 0.032(2) 0.036(2) 0.046(2)
O45 0.046(2) 0.050(2) 0.044(2) 0.0073(18) 0.0144(18) 0.0318(19)
O46 0.103(15) 0.033(9) 0.095(14) 0.026(9) 0.045(12) 0.038(10)
N1 0.033(2) 0.036(2) 0.031(2) 0.0091(19) 0.0026(19) 0.0101(19)
N2 0.026(2) 0.027(2) 0.036(2) 0.0094(18) 0.0067(19) 0.0078(17)
N3 0.029(2) 0.0274(19) 0.0209(19) 0.0078(16) 0.0109(17) 0.0124(16)
N4 0.026(2) 0.0202(17) 0.0193(18) 0.0086(15) 0.0077(16) 0.0088(15)
N5 0.030(2) 0.0216(18) 0.0212(18) 0.0088(15) 0.0139(17) 0.0140(16)
N6 0.032(2) 0.0205(18) 0.031(2) 0.0080(16) 0.0156(18) 0.0112(16)
N7 0.030(2) 0.0269(19) 0.0202(19) 0.0107(15) 0.0122(17) 0.0141(16)
N8 0.0243(19) 0.0214(17) 0.0180(18) 0.0076(14) 0.0089(16) 0.0092(15)
N9 0.031(2) 0.0223(17) 0.0215(18) 0.0135(15) 0.0150(17) 0.0131(16)
N10 0.038(2) 0.028(2) 0.027(2) 0.0128(17) 0.0150(18) 0.0187(18)
N11 0.049(3) 0.034(2) 0.025(2) 0.0156(17) 0.019(2) 0.0159(19)
N12 0.054(3) 0.029(2) 0.028(2) 0.0110(17) 0.024(2) 0.0159(19)
N13 0.040(3) 0.049(3) 0.032(2) 0.023(2) 0.007(2) 0.022(2)
N14 0.037(3) 0.050(3) 0.028(2) 0.005(2) 0.003(2) 0.024(2)
N15 0.027(2) 0.032(2) 0.030(2) 0.0013(17) 0.0098(18) 0.0136(18)
N16 0.0233(19) 0.0262(18) 0.0174(18) 0.0058(15) 0.0051(16) 0.0131(16)
N17 0.0224(19) 0.0218(18) 0.0177(18) 0.0060(14) 0.0082(15) 0.0112(15)
N18 0.028(2) 0.0257(19) 0.0202(19) 0.0058(15) 0.0068(16) 0.0133(16)
N19 0.029(2) 0.0260(18) 0.0183(18) 0.0073(15) 0.0103(16) 0.0147(16)
N20 0.026(2) 0.0212(17) 0.0208(19) 0.0105(15) 0.0089(16) 0.0093(15)
N21 0.033(2) 0.0289(19) 0.026(2) 0.0171(16) 0.0151(18) 0.0175(17)
N22 0.039(2) 0.038(2) 0.032(2) 0.0215(19) 0.0169(19) 0.0227(19)
N23 0.066(3) 0.053(3) 0.036(3) 0.030(2) 0.028(2) 0.032(2)
N24 0.076(3) 0.046(3) 0.033(2) 0.020(2) 0.036(3) 0.029(2)
N25 0.034(2) 0.041(2) 0.026(2) 0.0030(19) 0.011(2) 0.011(2)
N26 0.048(3) 0.058(3) 0.072(4) 0.029(3) 0.039(3) 0.029(3)
N27 0.063(3) 0.045(3) 0.051(3) 0.021(2) 0.040(3) 0.036(3)
N28 0.038(3) 0.030(2) 0.036(3) 0.0077(19) 0.012(2) 0.010(2)
N29 0.050(3) 0.036(2) 0.034(3) 0.010(2) 0.020(2) 0.014(2)
N30 0.050(3) 0.045(3) 0.035(3) 0.004(2) 0.010(2) 0.024(2)
N31 0.24(2) 0.054(8) 0.109(13) 0.006(9) 0.123(15) 0.042(12)
N32 0.151(14) 0.041(7) 0.066(9) -0.034(6) 0.078(10) -0.068(9)
C1 0.029(3) 0.027(2) 0.029(3) 0.010(2) 0.012(2) 0.014(2)
C2 0.036(3) 0.029(2) 0.039(3) 0.012(2) 0.017(2) 0.013(2)
C3 0.029(3) 0.029(2) 0.034(3) 0.015(2) 0.015(2) 0.014(2)
C4 0.026(2) 0.027(2) 0.024(2) 0.0067(19) 0.012(2) 0.0139(19)
C5 0.030(2) 0.022(2) 0.021(2) 0.0053(18) 0.011(2) 0.0135(19)
C6 0.028(2) 0.024(2) 0.019(2) 0.0094(18) 0.014(2) 0.0134(19)
C7 0.023(2) 0.020(2) 0.019(2) 0.0084(17) 0.0087(18) 0.0103(18)
C8 0.024(2) 0.024(2) 0.023(2) 0.0090(18) 0.0105(19) 0.0123(18)
C9 0.040(3) 0.034(3) 0.037(3) 0.018(2) 0.026(2) 0.020(2)
C10 0.048(3) 0.036(3) 0.038(3) 0.011(2) 0.029(3) 0.021(2)
C11 0.045(3) 0.033(3) 0.050(3) 0.009(2) 0.029(3) 0.021(2)
C12 0.042(3) 0.027(2) 0.045(3) 0.014(2) 0.026(3) 0.019(2)
C13 0.029(2) 0.025(2) 0.014(2) 0.0046(17) 0.0104(19) 0.0139(19)
C14 0.030(3) 0.026(2) 0.025(2) 0.0078(19) 0.012(2) 0.009(2)
C15 0.029(3) 0.034(3) 0.028(3) 0.006(2) 0.011(2) 0.008(2)
C16 0.029(3) 0.041(3) 0.021(2) 0.009(2) 0.004(2) 0.011(2)
C17 0.034(3) 0.036(3) 0.023(2) 0.014(2) 0.010(2) 0.016(2)
C18 0.026(2) 0.022(2) 0.021(2) 0.0071(18) 0.0097(19) 0.0105(18)
C19 0.031(2) 0.028(2) 0.022(2) 0.0126(19) 0.013(2) 0.014(2)
C20 0.055(3) 0.030(2) 0.037(3) 0.020(2) 0.028(3) 0.020(2)
C21 0.058(4) 0.035(3) 0.039(3) 0.022(2) 0.027(3) 0.021(3)
C22 0.030(3) 0.034(2) 0.024(2) 0.014(2) 0.015(2) 0.013(2)
C23 0.032(3) 0.038(3) 0.026(2) 0.004(2) 0.009(2) 0.020(2)
C24 0.031(3) 0.057(4) 0.040(3) -0.002(3) 0.000(3) 0.022(3)
C25 0.024(3) 0.044(3) 0.042(3) 0.007(3) 0.004(2) 0.013(2)
C26 0.029(3) 0.028(2) 0.025(2) 0.0001(19) 0.010(2) 0.012(2)
C27 0.025(2) 0.027(2) 0.019(2) 0.0050(18) 0.0094(19) 0.0133(19)
C28 0.028(2) 0.021(2) 0.017(2) 0.0061(17) 0.0131(19) 0.0145(19)
C29 0.022(2) 0.023(2) 0.018(2) 0.0068(17) 0.0079(18) 0.0086(18)
C30 0.019(2) 0.024(2) 0.022(2) 0.0074(18) 0.0073(18) 0.0070(18)
C31 0.035(3) 0.026(2) 0.027(2) 0.0097(19) 0.014(2) 0.014(2)
C32 0.040(3) 0.038(3) 0.032(3) 0.009(2) 0.021(2) 0.019(2)
C33 0.043(3) 0.034(3) 0.039(3) 0.010(2) 0.017(3) 0.024(2)
C34 0.039(3) 0.025(2) 0.036(3) 0.011(2) 0.016(2) 0.020(2)
C35 0.026(2) 0.022(2) 0.020(2) 0.0071(17) 0.0109(19) 0.0110(18)
C36 0.028(2) 0.027(2) 0.023(2) 0.0049(19) 0.010(2) 0.012(2)
C37 0.031(3) 0.034(3) 0.025(3) 0.002(2) 0.006(2) 0.010(2)
C38 0.036(3) 0.042(3) 0.020(2) 0.008(2) 0.001(2) 0.016(2)
C39 0.033(3) 0.035(2) 0.020(2) 0.014(2) 0.008(2) 0.016(2)
C40 0.025(2) 0.030(2) 0.017(2) 0.0083(18) 0.0072(19) 0.0134(19)
C41 0.028(2) 0.035(2) 0.023(2) 0.014(2) 0.009(2) 0.015(2)
C42 0.064(4) 0.050(3) 0.048(3) 0.036(3) 0.030(3) 0.037(3)
C43 0.083(5) 0.064(4) 0.051(4) 0.046(3) 0.039(4) 0.045(4)
C44 0.039(3) 0.043(3) 0.028(3) 0.020(2) 0.017(2) 0.014(2)

loop_
_atom_type_symbol
_atom_type_description
_atom_type_scat_dispersion_real
_atom_type_scat_dispersion_imag
_atom_type_scat_source
C C 0.0033 0.0016 'International Tables Vol C Tables 4.2.6.8 and 6.1.1.4'
H H 0.0000 0.0000 'International Tables Vol C Tables 4.2.6.8 and 6.1.1.4'
N N 0.0061 0.0033 'International Tables Vol C Tables 4.2.6.8 and 6.1.1.4'
O O 0.0106 0.0060 'International Tables Vol C Tables 4.2.6.8 and 6.1.1.4'
Ni Ni 0.3393 1.1124 'International Tables Vol C Tables 4.2.6.8 and 6.1.1.4'

loop_
_geom_angle_atom_site_label_1
_geom_angle_atom_site_label_2
_geom_angle_atom_site_label_3
_geom_angle
_geom_angle_site_symmetry_1
_geom_angle_site_symmetry_3
_geom_angle_publ_flag
N4 Ni1 O4 170.36(14) . . ?
N4 Ni1 N7 92.70(14) . . ?
O4 Ni1 N7 96.95(13) . . ?
N4 Ni1 O5 89.21(14) . . ?
O4 Ni1 O5 91.01(13) . . ?
N7 Ni1 O5 87.56(14) . . ?
N4 Ni1 N3 79.63(14) . . ?
O4 Ni1 N3 90.73(13) . . ?
N7 Ni1 N3 172.29(14) . . ?
O5 Ni1 N3 92.99(13) . . ?
N4 Ni1 N20 102.79(13) . . ?
O4 Ni1 N20 77.07(12) . . ?
N7 Ni1 N20 92.32(13) . . ?
O5 Ni1 N20 167.99(13) . . ?
N3 Ni1 N20 88.74(13) . . ?
N9 Ni2 O8 172.99(14) . . ?
N9 Ni2 N6 89.76(13) . . ?
O8 Ni2 N6 97.25(14) . . ?
N9 Ni2 O6 90.86(14) . . ?
O8 Ni2 O6 88.60(14) . . ?
N6 Ni2 O6 93.08(14) . . ?
N9 Ni2 N10 79.89(14) . . ?
O8 Ni2 N10 93.13(14) . . ?
N6 Ni2 N10 169.10(14) . . ?
O6 Ni2 N10 90.51(14) . . ?
N9 Ni2 O7 89.94(15) . . ?
O8 Ni2 O7 90.19(15) . . ?
N6 Ni2 O7 90.30(15) . . ?
O6 Ni2 O7 176.53(14) . . ?
N10 Ni2 O7 86.31(15) . . ?
O2 Ni3 N17 172.04(12) . . ?
O2 Ni3 O9 86.96(12) . . ?
N17 Ni3 O9 86.05(13) . . ?
O2 Ni3 N19 97.71(13) . . ?
N17 Ni3 N19 78.20(14) . . ?
O9 Ni3 N19 87.58(13) . . ?
O2 Ni3 N8 77.21(12) . . ?
N17 Ni3 N8 110.04(13) . . ?
O9 Ni3 N8 163.51(13) . . ?
N19 Ni3 N8 98.97(13) . . ?
O2 Ni3 O3 109.25(12) . . ?
N17 Ni3 O3 74.27(12) . . ?
O9 Ni3 O3 87.67(12) . . ?
N19 Ni3 O3 152.31(13) . . ?
N8 Ni3 O3 93.16(12) . . ?
N21 Ni4 O12 171.89(16) . . ?
N21 Ni4 O11 93.34(16) . . ?
O12 Ni4 O11 82.45(16) . . ?
N21 Ni4 O10 96.05(15) . . ?
O12 Ni4 O10 88.22(16) . . ?
O11 Ni4 O10 170.61(16) . . ?
N21 Ni4 N18 89.24(14) . . ?
O12 Ni4 N18 97.83(14) . . ?
O11 Ni4 N18 92.41(15) . . ?
O10 Ni4 N18 87.79(14) . . ?
N21 Ni4 N22 79.88(14) . . ?
O12 Ni4 N22 93.34(15) . . ?
O11 Ni4 N22 92.71(16) . . ?
O10 Ni4 N22 88.88(15) . . ?
N18 Ni4 N22 168.23(14) . . ?
O14 Ni5 O13 89.78(13) . . ?
O14 Ni5 N15 169.80(15) . . ?
O13 Ni5 N15 91.52(14) . . ?
O14 Ni5 O15 94.18(15) . . ?
O13 Ni5 O15 86.07(14) . . ?
N15 Ni5 O15 96.00(16) . . ?
O14 Ni5 O3 90.82(13) . . ?
O13 Ni5 O3 90.21(12) . . ?
N15 Ni5 O3 79.06(14) . . ?
O15 Ni5 O3 173.75(14) . . ?
O14 Ni5 O16 82.08(12) . . ?
O13 Ni5 O16 170.94(14) . . ?
N15 Ni5 O16 97.19(14) . . ?
O15 Ni5 O16 90.55(13) . . ?
O3 Ni5 O16 93.85(12) . . ?
C18 O2 Ni3 113.2(3) . . ?
C27 O3 Ni5 113.1(3) . . ?
C27 O3 Ni3 109.2(3) . . ?
Ni5 O3 Ni3 137.17(15) . . ?
C40 O4 Ni1 112.7(3) . . ?
Ni1 O5 H38 120.1(2) . . ?
Ni1 O5 H58 120.2(3) . . ?
H38 O5 H58 119.6(3) . . ?
Ni2 O6 H39 119.7(3) . . ?
Ni2 O6 H56 120.8(3) . . ?
H39 O6 H56 119.5(3) . . ?
Ni2 O7 H52 119.5(3) . . ?
Ni2 O7 H57 120.5(3) . . ?
H52 O7 H57 120.1(4) . . ?
Ni2 O8 H48 120.1(3) . . ?
Ni2 O8 H49 120.7(3) . . ?
H48 O8 H49 119.1(3) . . ?
Ni3 O9 H33 123.3(3) . . ?
Ni3 O9 H34 125.1(3) . . ?
H33 O9 H34 109.0(3) . . ?
Ni4 O10 H44 122.7(3) . . ?
Ni4 O10 H51 124.1(2) . . ?
H44 O10 H51 93.3(3) . . ?
Ni4 O11 H42 124.3(3) . . ?
Ni4 O11 H43 113.8(3) . . ?
H42 O11 H43 110.1(4) . . ?
Ni4 O12 H45 120.9(3) . . ?
Ni4 O12 H59 119.4(3) . . ?
H45 O12 H59 119.7(3) . . ?
Ni5 O13 H35 117.7(2) . . ?
Ni5 O13 H36 128.7(3) . . ?
H35 O13 H36 98.3(3) . . ?
Ni5 O14 H37 121.6(3) . . ?
Ni5 O14 H50 108.3(3) . . ?
H37 O14 H50 128.8(4) . . ?
Ni5 O15 H54 120.3(3) . . ?
Ni5 O15 H55 120.8(3) . . ?
H54 O15 H55 118.9(3) . . ?
N25 O16 Ni5 122.9(3) . . ?
N31 O35 N32 77.674(4) . . ?
N32 O36 N31 70.069(3) . . ?
H41 O38 H66 103.8(9) . . ?
H40 O39 H67 108.2(5) . . ?
H64 O40 H65 107.5(4) . . ?
H62 O41 H63 107.8(4) . . ?
H68 O42 H69 107.6(4) . . ?
H70 O43 H71 108.4(4) . . ?
H47 O44 H60 90.6(3) . . ?
H46 O45 H53 108.4(4) . . ?
N31 O46 H72 6.9(6) . . ?
N31 O46 H73 112.0(12) . . ?
H72 O46 H73 108.1(16) . . ?
C1 N1 H1 120.2(4) . . ?
C1 N1 H2 119.7(4) . . ?
H1 N1 H2 120.1(4) . . ?
C1 N2 C2 122.2(4) . . ?
C1 N2 H61 112.0(4) . . ?
C2 N2 H61 125.7(4) . . ?
C4 N3 C3 119.5(4) . . ?
C4 N3 Ni1 111.5(3) . . ?
C3 N3 Ni1 128.9(3) . . ?
C5 N4 N5 111.3(3) . . ?
C5 N4 Ni1 119.5(3) . . ?
N5 N4 Ni1 128.6(3) . . ?
C6 N5 N4 121.1(4) . . ?
C12 N6 C8 117.9(4) . . ?
C12 N6 Ni2 117.4(3) . . ?
C8 N6 Ni2 124.6(3) . . ?
C17 N7 C13 118.1(4) . . ?
C17 N7 Ni1 118.1(3) . . ?
C13 N7 Ni1 123.8(3) . . ?
C7 N8 N9 119.8(3) . . ?
C7 N8 Ni3 129.1(3) . . ?
N9 N8 Ni3 111.1(2) . . ?
C18 N9 N8 111.7(3) . . ?
C18 N9 Ni2 116.8(3) . . ?
N8 N9 Ni2 131.4(3) . . ?
C19 N10 C20 119.8(4) . . ?
C19 N10 Ni2 112.2(3) . . ?
C20 N10 Ni2 127.1(3) . . ?
C21 N11 C22 117.9(4) . . ?
C22 N12 H3 119.8(4) . . ?
C22 N12 H4 120.0(4) . . ?
H3 N12 H4 120.2(4) . . ?
C23 N13 H5 119.8(4) . . ?
C23 N13 H6 119.4(4) . . ?
H5 N13 H6 120.8(5) . . ?
C24 N14 C23 117.1(5) . . ?
C25 N15 C26 119.5(4) . . ?
C25 N15 Ni5 125.6(4) . . ?
C26 N15 Ni5 114.9(3) . . ?
C27 N16 N17 109.8(3) . . ?
C28 N17 N16 118.8(3) . . ?
C28 N17 Ni3 118.6(3) . . ?
N16 N17 Ni3 120.6(3) . . ?
C34 N18 C30 117.2(4) . . ?
C34 N18 Ni4 116.8(3) . . ?
C30 N18 Ni4 124.5(3) . . ?
C39 N19 C35 117.8(4) . . ?
C39 N19 Ni3 128.4(3) . . ?
C35 N19 Ni3 113.4(3) . . ?
C29 N20 N21 119.2(3) . . ?
C29 N20 Ni1 131.1(3) . . ?
N21 N20 Ni1 109.6(2) . . ?
C40 N21 N20 112.4(3) . . ?
C40 N21 Ni4 116.0(3) . . ?
N20 N21 Ni4 131.2(3) . . ?
C42 N22 C41 119.1(4) . . ?
C42 N22 Ni4 127.7(3) . . ?
C41 N22 Ni4 113.2(3) . . ?
C43 N23 C44 117.1(4) . . ?
C44 N24 H7 119.9(4) . . ?
C44 N24 H8 120.0(4) . . ?
H7 N24 H8 120.1(4) . . ?
O17 N25 O18 119.9(4) . . ?
O17 N25 O16 121.2(4) . . ?
O18 N25 O16 118.8(4) . . ?
O20 N26 O19 120.2(5) . . ?
O20 N26 O21 118.3(5) . . ?
O19 N26 O21 121.5(5) . . ?
O23 N27 O22 123.1(6) . . ?
O23 N27 O24 120.6(6) . . ?
O22 N27 O24 116.3(6) . . ?
O25 N28 O27 119.9(5) . . ?
O25 N28 O26 120.0(4) . . ?
O27 N28 O26 120.1(4) . . ?
O28 N29 O29 121.5(5) . . ?
O28 N29 O30 119.0(5) . . ?
O29 N29 O30 119.4(4) . . ?
O31 N30 O32 119.7(5) . . ?
O31 N30 O33 121.1(5) . . ?
O32 N30 O33 119.0(5) . . ?
O35 N31 O34 121.197(2) . . ?
O35 N31 O36 100.624(3) . . ?
O34 N31 O36 113.714(5) . . ?
O35 N31 N32 52.994(1) . . ?
O34 N31 N32 115.978(3) . . ?
O36 N31 N32 53.373(3) . . ?
O35 N31 O46 125.2(5) . . ?
O34 N31 O46 95.1(6) . . ?
O36 N31 O46 99.7(6) . . ?
N32 N31 O46 144.5(6) . . ?
O35 N31 H72 126.320(1) . . ?
O34 N31 H72 89.162(2) . . ?
O36 N31 H72 105.673(3) . . ?
N32 N31 H72 151.498(2) . . ?
O46 N31 H72 7.0(6) . . ?
O35 N32 O36 100.229(5) . . ?
O35 N32 O37 141.3(4) . . ?
O36 N32 O37 114.4(5) . . ?
O35 N32 N31 49.332(4) . . ?
O36 N32 N31 56.559(3) . . ?
O37 N32 N31 169.4(4) . . ?
N1 C1 N2 120.0(4) . . ?
N1 C1 C4 124.5(4) . . ?
N2 C1 C4 115.5(4) . . ?
C3 C2 N2 119.7(4) . . ?
C3 C2 H9 120.3(5) . . ?
N2 C2 H9 119.9(5) . . ?
C2 C3 N3 120.9(4) . . ?
C2 C3 H10 119.6(4) . . ?
N3 C3 H10 119.5(4) . . ?
N3 C4 C1 122.1(4) . . ?
N3 C4 C5 117.8(4) . . ?
C1 C4 C5 120.1(4) . . ?
O1 C5 N4 128.5(4) . . ?
O1 C5 C4 120.3(4) . . ?
N4 C5 C4 111.2(4) . . ?
N5 C6 C13 133.0(4) . . ?
N5 C6 C7 109.6(4) . . ?
C13 C6 C7 117.4(4) . . ?
N8 C7 C8 131.0(4) . . ?
N8 C7 C6 113.3(3) . . ?
C8 C7 C6 115.2(3) . . ?
N6 C8 C9 120.2(4) . . ?
N6 C8 C7 122.8(4) . . ?
C9 C8 C7 117.0(4) . . ?
C10 C9 C8 120.4(4) . . ?
C10 C9 H11 120.0(4) . . ?
C8 C9 H11 119.6(4) . . ?
C9 C10 C11 118.9(4) . . ?
C9 C10 H12 120.4(5) . . ?
C11 C10 H12 120.7(5) . . ?
C12 C11 C10 118.2(4) . . ?
C12 C11 H13 121.0(5) . . ?
C10 C11 H13 120.8(5) . . ?
N6 C12 C11 124.3(4) . . ?
N6 C12 H14 117.8(4) . . ?
C11 C12 H14 117.9(4) . . ?
N7 C13 C14 120.7(4) . . ?
N7 C13 C6 120.3(4) . . ?
C14 C13 C6 119.0(4) . . ?
C15 C14 C13 119.9(4) . . ?
C15 C14 H15 120.0(4) . . ?
C13 C14 H15 120.1(5) . . ?
C14 C15 C16 119.0(4) . . ?
C14 C15 H16 120.7(5) . . ?
C16 C15 H16 120.3(5) . . ?
C17 C16 C15 118.8(4) . . ?
C17 C16 H17 120.7(5) . . ?
C15 C16 H17 120.5(5) . . ?
N7 C17 C16 123.7(4) . . ?
N7 C17 H18 117.9(4) . . ?
C16 C17 H18 118.4(5) . . ?
O2 C18 N9 125.9(4) . . ?
O2 C18 C19 120.0(4) . . ?
N9 C18 C19 114.0(4) . . ?
N10 C19 C22 120.3(4) . . ?
N10 C19 C18 115.7(4) . . ?
C22 C19 C18 123.9(4) . . ?
N10 C20 C21 118.7(4) . . ?
N10 C20 H19 120.1(4) . . ?
C21 C20 H19 121.2(5) . . ?
N11 C21 C20 123.8(4) . . ?
N11 C21 H20 118.1(5) . . ?
C20 C21 H20 118.1(5) . . ?
N12 C22 N11 117.7(4) . . ?
N12 C22 C19 123.2(4) . . ?
N11 C22 C19 119.1(4) . . ?
N13 C23 N14 116.6(5) . . ?
N13 C23 C26 123.8(4) . . ?
N14 C23 C26 119.6(5) . . ?
N14 C24 C25 124.2(5) . . ?
N14 C24 H21 118.1(6) . . ?
C25 C24 H21 117.7(6) . . ?
N15 C25 C24 119.2(5) . . ?
N15 C25 H22 120.1(5) . . ?
C24 C25 H22 120.7(5) . . ?
N15 C26 C23 120.2(4) . . ?
N15 C26 C27 113.9(4) . . ?
C23 C26 C27 125.9(4) . . ?
O3 C27 N16 125.3(4) . . ?
O3 C27 C26 118.4(4) . . ?
N16 C27 C26 116.3(4) . . ?
N17 C28 C35 114.5(4) . . ?
N17 C28 C29 122.4(4) . . ?
C35 C28 C29 122.2(4) . . ?
N20 C29 C30 130.9(4) . . ?
N20 C29 C28 114.3(3) . . ?
C30 C29 C28 114.7(3) . . ?
N18 C30 C31 121.4(4) . . ?
N18 C30 C29 121.5(4) . . ?
C31 C30 C29 117.1(4) . . ?
C32 C31 C30 119.5(4) . . ?
C32 C31 H23 120.0(4) . . ?
C30 C31 H23 120.5(4) . . ?
C33 C32 C31 119.0(4) . . ?
C33 C32 H24 121.0(5) . . ?
C31 C32 H24 120.0(5) . . ?
C32 C33 C34 118.4(4) . . ?
C32 C33 H25 119.9(5) . . ?
C34 C33 H25 121.6(5) . . ?
N18 C34 C33 124.3(4) . . ?
N18 C34 H26 118.2(4) . . ?
C33 C34 H26 117.5(4) . . ?
N19 C35 C36 122.3(4) . . ?
N19 C35 C28 114.7(4) . . ?
C36 C35 C28 122.9(4) . . ?
C35 C36 C37 118.5(4) . . ?
C35 C36 H27 120.7(4) . . ?
C37 C36 H27 120.8(4) . . ?
C38 C37 C36 119.4(4) . . ?
C38 C37 H28 120.0(5) . . ?
C36 C37 H28 120.6(5) . . ?
C37 C38 C39 118.6(4) . . ?
C37 C38 H29 120.7(5) . . ?
C39 C38 H29 120.7(5) . . ?
N19 C39 C38 123.4(4) . . ?
N19 C39 H30 118.4(4) . . ?
C38 C39 H30 118.2(5) . . ?
O4 C40 N21 125.3(4) . . ?
O4 C40 C41 119.1(4) . . ?
N21 C40 C41 115.6(4) . . ?
N22 C41 C44 120.9(4) . . ?
N22 C41 C40 115.3(4) . . ?
C44 C41 C40 123.7(4) . . ?
N22 C42 C43 118.8(5) . . ?
N22 C42 H31 120.8(5) . . ?
C43 C42 H31 120.4(5) . . ?
N23 C43 C42 124.2(5) . . ?
N23 C43 H32 118.0(5) . . ?
C42 C43 H32 117.8(6) . . ?
N24 C44 N23 116.6(4) . . ?
N24 C44 C41 123.7(4) . . ?
N23 C44 C41 119.7(5) . . ?

loop_
_geom_bond_atom_site_label_1
_geom_bond_atom_site_label_2
_geom_bond_distance
_geom_bond_site_symmetry_2
_geom_bond_publ_flag
Ni1 N4 1.961(3) . ?
Ni1 O4 2.002(3) . ?
Ni1 N7 2.031(4) . ?
Ni1 O5 2.089(3) . ?
Ni1 N3 2.132(4) . ?
Ni1 N20 2.174(3) . ?
Ni2 N9 1.989(3) . ?
Ni2 O8 2.059(3) . ?
Ni2 N6 2.063(4) . ?
Ni2 O6 2.075(3) . ?
Ni2 N10 2.080(4) . ?
Ni2 O7 2.093(4) . ?
Ni3 O2 2.002(3) . ?
Ni3 N17 2.012(3) . ?
Ni3 O9 2.071(3) . ?
Ni3 N19 2.075(4) . ?
Ni3 N8 2.145(3) . ?
Ni3 O3 2.200(3) . ?
Ni4 N21 1.994(4) . ?
Ni4 O12 2.058(3) . ?
Ni4 O11 2.064(4) . ?
Ni4 O10 2.074(3) . ?
Ni4 N18 2.074(4) . ?
Ni4 N22 2.087(4) . ?
Ni5 O14 2.019(3) . ?
Ni5 O13 2.039(3) . ?
Ni5 N15 2.048(4) . ?
Ni5 O15 2.054(3) . ?
Ni5 O3 2.081(3) . ?
Ni5 O16 2.107(3) . ?
O1 C5 1.239(5) . ?
O2 C18 1.262(5) . ?
O3 C27 1.291(5) . ?
O4 C40 1.267(5) . ?
O5 H38 0.952(3) . ?
O5 H58 0.952(3) . ?
O6 H39 0.961(3) . ?
O6 H56 0.944(3) . ?
O7 H52 0.957(4) . ?
O7 H57 0.942(4) . ?
O8 H48 0.998(4) . ?
O8 H49 1.058(4) . ?
O9 H33 0.844(3) . ?
O9 H34 0.876(3) . ?
O10 H44 0.848(3) . ?
O10 H51 1.162(3) . ?
O11 H42 1.031(4) . ?
O11 H43 0.970(4) . ?
O12 H45 0.940(4) . ?
O12 H59 0.963(4) . ?
O13 H35 0.980(3) . ?
O13 H36 0.943(3) . ?
O14 H37 0.869(3) . ?
O14 H50 0.881(3) . ?
O15 H54 0.958(4) . ?
O15 H55 0.952(4) . ?
O16 N25 1.278(5) . ?
O17 N25 1.198(6) . ?
O18 N25 1.231(5) . ?
O19 N26 1.243(6) . ?
O20 N26 1.241(6) . ?
O21 N26 1.252(6) . ?
O22 N27 1.241(6) . ?
O23 N27 1.201(6) . ?
O24 N27 1.243(6) . ?
O25 N28 1.220(5) . ?
O26 N28 1.255(5) . ?
O27 N28 1.239(5) . ?
O28 N29 1.229(6) . ?
O29 N29 1.234(6) . ?
O30 N29 1.253(5) . ?
O31 N30 1.223(6) . ?
O32 N30 1.227(6) . ?
O33 N30 1.257(6) . ?
O34 N31 1.2925 . ?
O35 N31 1.2318 . ?
O35 N32 1.2969 . ?
O36 N32 1.3544 . ?
O36 N31 1.4082 . ?
O37 N32 1.468(15) . ?
O38 H41 1.008(10) . ?
O38 H66 0.963(8) . ?
O39 H40 0.940(6) . ?
O39 H67 0.975(5) . ?
O40 H64 0.941(4) . ?
O40 H65 0.982(4) . ?
O41 H62 0.956(4) . ?
O41 H63 0.964(4) . ?
O42 H68 0.962(4) . ?
O42 H69 0.960(4) . ?
O43 H70 0.953(5) . ?
O43 H71 0.959(4) . ?
O44 H47 0.956(4) . ?
O44 H60 1.099(4) . ?
O45 H46 0.964(4) . ?
O45 H53 0.948(3) . ?
O46 N31 1.847(19) . ?
O46 H72 0.938(19) . ?
O46 H73 0.977(19) . ?
N1 C1 1.300(6) . ?
N1 H1 0.949(4) . ?
N1 H2 0.950(4) . ?
N2 C1 1.348(6) . ?
N2 C2 1.353(6) . ?
N2 H61 0.948(4) . ?
N3 C4 1.311(6) . ?
N3 C3 1.353(6) . ?
N4 C5 1.350(6) . ?
N4 N5 1.352(5) . ?
N5 C6 1.288(5) . ?
N6 C12 1.345(5) . ?
N6 C8 1.348(5) . ?
N7 C17 1.339(6) . ?
N7 C13 1.363(5) . ?
N8 C7 1.289(5) . ?
N8 N9 1.374(5) . ?
N9 C18 1.328(5) . ?
N10 C19 1.332(5) . ?
N10 C20 1.332(6) . ?
N11 C21 1.314(6) . ?
N11 C22 1.350(6) . ?
N12 C22 1.332(6) . ?
N12 H3 0.948(4) . ?
N12 H4 0.950(4) . ?
N13 C23 1.328(6) . ?
N13 H5 0.942(4) . ?
N13 H6 0.951(4) . ?
N14 C24 1.317(7) . ?
N14 C23 1.360(6) . ?
N15 C25 1.334(6) . ?
N15 C26 1.336(6) . ?
N16 C27 1.323(5) . ?
N16 N17 1.377(5) . ?
N17 C28 1.279(5) . ?
N18 C34 1.343(5) . ?
N18 C30 1.349(5) . ?
N19 C39 1.327(6) . ?
N19 C35 1.351(5) . ?
N20 C29 1.303(5) . ?
N20 N21 1.375(5) . ?
N21 C40 1.339(5) . ?
N22 C42 1.328(6) . ?
N22 C41 1.335(6) . ?
N23 C43 1.309(7) . ?
N23 C44 1.350(6) . ?
N24 C44 1.330(6) . ?
N24 H7 0.950(4) . ?
N24 H8 0.949(4) . ?
N31 N32 1.5865 . ?
N31 H72 0.9226 . ?
C1 C4 1.434(6) . ?
C2 C3 1.348(7) . ?
C2 H9 0.951(5) . ?
C3 H10 0.954(5) . ?
C4 C5 1.518(6) . ?
C6 C13 1.490(6) . ?
C6 C7 1.496(6) . ?
C7 C8 1.495(5) . ?
C8 C9 1.403(6) . ?
C9 C10 1.374(6) . ?
C9 H11 0.951(5) . ?
C10 C11 1.375(7) . ?
C10 H12 0.952(4) . ?
C11 C12 1.368(7) . ?
C11 H13 0.953(4) . ?
C12 H14 0.952(5) . ?
C13 C14 1.396(6) . ?
C14 C15 1.377(7) . ?
C14 H15 0.946(4) . ?
C15 C16 1.380(7) . ?
C15 H16 0.948(5) . ?
C16 C17 1.369(7) . ?
C16 H17 0.951(5) . ?
C17 H18 0.947(4) . ?
C18 C19 1.484(6) . ?
C19 C22 1.420(6) . ?
C20 C21 1.379(7) . ?
C20 H19 0.951(5) . ?
C21 H20 0.955(5) . ?
C23 C26 1.424(7) . ?
C24 C25 1.376(8) . ?
C24 H21 0.953(5) . ?
C25 H22 0.948(5) . ?
C26 C27 1.471(6) . ?
C28 C35 1.481(6) . ?
C28 C29 1.509(6) . ?
C29 C30 1.491(6) . ?
C30 C31 1.396(6) . ?
C31 C32 1.380(6) . ?
C31 H23 0.948(4) . ?
C32 C33 1.369(7) . ?
C32 H24 0.951(5) . ?
C33 C34 1.369(7) . ?
C33 H25 0.956(4) . ?
C34 H26 0.948(4) . ?
C35 C36 1.380(6) . ?
C36 C37 1.392(7) . ?
C36 H27 0.950(4) . ?
C37 C38 1.363(7) . ?
C37 H28 0.954(5) . ?
C38 C39 1.382(7) . ?
C38 H29 0.953(5) . ?
C39 H30 0.948(4) . ?
C40 C41 1.471(6) . ?
C41 C44 1.425(6) . ?
C42 C43 1.405(8) . ?
C42 H31 0.946(5) . ?
C43 H32 0.949(5) . ?

loop_
_geom_torsion_atom_site_label_1
_geom_torsion_atom_site_label_2
_geom_torsion_atom_site_label_3
_geom_torsion_atom_site_label_4
_geom_torsion
_geom_torsion_site_symmetry_1
_geom_torsion_site_symmetry_2
_geom_torsion_site_symmetry_3
_geom_torsion_site_symmetry_4
_geom_torsion_publ_flag
N17 Ni3 O2 C18 -162.9(9) . . . . ?
O9 Ni3 O2 C18 168.5(3) . . . . ?
N19 Ni3 O2 C18 -104.4(3) . . . . ?
N8 Ni3 O2 C18 -6.9(3) . . . . ?
O3 Ni3 O2 C18 82.0(3) . . . . ?
O14 Ni5 O3 C27 173.2(3) . . . . ?
O13 Ni5 O3 C27 -97.0(3) . . . . ?
N15 Ni5 O3 C27 -5.5(3) . . . . ?
O15 Ni5 O3 C27 -43.6(13) . . . . ?
O16 Ni5 O3 C27 91.1(3) . . . . ?
O14 Ni5 O3 Ni3 -16.2(2) . . . . ?
O13 Ni5 O3 Ni3 73.6(2) . . . . ?
N15 Ni5 O3 Ni3 165.1(2) . . . . ?
O15 Ni5 O3 Ni3 127.0(12) . . . . ?
O16 Ni5 O3 Ni3 -98.3(2) . . . . ?
O2 Ni3 O3 C27 164.9(2) . . . . ?
N17 Ni3 O3 C27 -7.6(2) . . . . ?
O9 Ni3 O3 C27 78.9(3) . . . . ?
N19 Ni3 O3 C27 -1.4(4) . . . . ?
N8 Ni3 O3 C27 -117.6(3) . . . . ?
O2 Ni3 O3 Ni5 -6.0(2) . . . . ?
N17 Ni3 O3 Ni5 -178.5(2) . . . . ?
O9 Ni3 O3 Ni5 -92.0(2) . . . . ?
N19 Ni3 O3 Ni5 -172.3(2) . . . . ?
N8 Ni3 O3 Ni5 71.5(2) . . . . ?
N4 Ni1 O4 C40 -75.5(9) . . . . ?
N7 Ni1 O4 C40 105.7(3) . . . . ?
O5 Ni1 O4 C40 -166.7(3) . . . . ?
N3 Ni1 O4 C40 -73.7(3) . . . . ?
N20 Ni1 O4 C40 14.9(3) . . . . ?
O14 Ni5 O16 N25 138.7(4) . . . . ?
O13 Ni5 O16 N25 112.6(8) . . . . ?
N15 Ni5 O16 N25 -51.5(4) . . . . ?
O15 Ni5 O16 N25 44.6(3) . . . . ?
O3 Ni5 O16 N25 -131.0(3) . . . . ?
N4 Ni1 N3 C4 -2.0(3) . . . . ?
O4 Ni1 N3 C4 178.3(3) . . . . ?
N7 Ni1 N3 C4 3.3(12) . . . . ?
O5 Ni1 N3 C4 -90.6(3) . . . . ?
N20 Ni1 N3 C4 101.3(3) . . . . ?
N4 Ni1 N3 C3 -177.3(4) . . . . ?
O4 Ni1 N3 C3 3.0(4) . . . . ?
N7 Ni1 N3 C3 -172.1(9) . . . . ?
O5 Ni1 N3 C3 94.0(4) . . . . ?
N20 Ni1 N3 C3 -74.1(4) . . . . ?
O4 Ni1 N4 C5 -0.7(10) . . . . ?
N7 Ni1 N4 C5 178.2(3) . . . . ?
O5 Ni1 N4 C5 90.6(3) . . . . ?
N3 Ni1 N4 C5 -2.5(3) . . . . ?
N20 Ni1 N4 C5 -88.8(3) . . . . ?
O4 Ni1 N4 N5 -171.6(6) . . . . ?
N7 Ni1 N4 N5 7.3(3) . . . . ?
O5 Ni1 N4 N5 -80.2(3) . . . . ?
N3 Ni1 N4 N5 -173.4(3) . . . . ?
N20 Ni1 N4 N5 100.3(3) . . . . ?
C5 N4 N5 C6 -177.3(3) . . . . ?
Ni1 N4 N5 C6 -5.9(5) . . . . ?
N9 Ni2 N6 C12 175.0(4) . . . . ?
O8 Ni2 N6 C12 -5.1(4) . . . . ?
O6 Ni2 N6 C12 -94.1(4) . . . . ?
N10 Ni2 N6 C12 156.9(7) . . . . ?
O7 Ni2 N6 C12 85.1(4) . . . . ?
N9 Ni2 N6 C8 -0.9(4) . . . . ?
O8 Ni2 N6 C8 178.9(4) . . . . ?
O6 Ni2 N6 C8 89.9(4) . . . . ?
N10 Ni2 N6 C8 -19.1(10) . . . . ?
O7 Ni2 N6 C8 -90.9(4) . . . . ?
N4 Ni1 N7 C17 174.8(3) . . . . ?
O4 Ni1 N7 C17 -5.4(3) . . . . ?
O5 Ni1 N7 C17 -96.1(3) . . . . ?
N3 Ni1 N7 C17 169.7(9) . . . . ?
N20 Ni1 N7 C17 71.9(3) . . . . ?
N4 Ni1 N7 C13 -6.5(3) . . . . ?
O4 Ni1 N7 C13 173.3(3) . . . . ?
O5 Ni1 N7 C13 82.6(3) . . . . ?
N3 Ni1 N7 C13 -11.6(12) . . . . ?
N20 Ni1 N7 C13 -109.4(3) . . . . ?
O2 Ni3 N8 C7 -171.7(4) . . . . ?
N17 Ni3 N8 C7 4.9(4) . . . . ?
O9 Ni3 N8 C7 171.8(4) . . . . ?
N19 Ni3 N8 C7 -75.8(4) . . . . ?
O3 Ni3 N8 C7 79.3(4) . . . . ?
O2 Ni3 N8 N9 7.9(3) . . . . ?
N17 Ni3 N8 N9 -175.5(3) . . . . ?
O9 Ni3 N8 N9 -8.6(6) . . . . ?
N19 Ni3 N8 N9 103.9(3) . . . . ?
O3 Ni3 N8 N9 -101.1(3) . . . . ?
C7 N8 N9 C18 172.0(4) . . . . ?
Ni3 N8 N9 C18 -7.6(4) . . . . ?
C7 N8 N9 Ni2 -10.4(6) . . . . ?
Ni3 N8 N9 Ni2 169.9(2) . . . . ?
O8 Ni2 N9 C18 7.4(14) . . . . ?
N6 Ni2 N9 C18 -174.0(3) . . . . ?
O6 Ni2 N9 C18 92.9(3) . . . . ?
N10 Ni2 N9 C18 2.6(3) . . . . ?
O7 Ni2 N9 C18 -83.7(3) . . . . ?
O8 Ni2 N9 N8 -170.0(11) . . . . ?
N6 Ni2 N9 N8 8.5(4) . . . . ?
O6 Ni2 N9 N8 -84.5(4) . . . . ?
N10 Ni2 N9 N8 -174.9(4) . . . . ?
O7 Ni2 N9 N8 98.8(4) . . . . ?
N9 Ni2 N10 C19 -8.6(3) . . . . ?
O8 Ni2 N10 C19 172.0(3) . . . . ?
N6 Ni2 N10 C19 9.9(10) . . . . ?
O6 Ni2 N10 C19 -99.3(3) . . . . ?
O7 Ni2 N10 C19 82.0(3) . . . . ?
N9 Ni2 N10 C20 -178.0(5) . . . . ?
O8 Ni2 N10 C20 2.6(4) . . . . ?
N6 Ni2 N10 C20 -159.5(7) . . . . ?
O6 Ni2 N10 C20 91.2(4) . . . . ?
O7 Ni2 N10 C20 -87.4(4) . . . . ?
O14 Ni5 N15 C25 177.3(6) . . . . ?
O13 Ni5 N15 C25 -85.5(4) . . . . ?
O15 Ni5 N15 C25 0.7(4) . . . . ?
O3 Ni5 N15 C25 -175.4(4) . . . . ?
O16 Ni5 N15 C25 92.0(4) . . . . ?
O14 Ni5 N15 C26 0.0(9) . . . . ?
O13 Ni5 N15 C26 97.3(3) . . . . ?
O15 Ni5 N15 C26 -176.5(3) . . . . ?
O3 Ni5 N15 C26 7.3(3) . . . . ?
O16 Ni5 N15 C26 -85.2(3) . . . . ?
C27 N16 N17 C28 -169.1(3) . . . . ?
C27 N16 N17 Ni3 -5.2(4) . . . . ?
O2 Ni3 N17 C28 53.7(11) . . . . ?
O9 Ni3 N17 C28 82.4(3) . . . . ?
N19 Ni3 N17 C28 -6.0(3) . . . . ?
N8 Ni3 N17 C28 -101.3(3) . . . . ?
O3 Ni3 N17 C28 171.1(3) . . . . ?
O2 Ni3 N17 N16 -110.2(10) . . . . ?
O9 Ni3 N17 N16 -81.6(3) . . . . ?
N19 Ni3 N17 N16 -169.9(3) . . . . ?
N8 Ni3 N17 N16 94.7(3) . . . . ?
O3 Ni3 N17 N16 7.1(2) . . . . ?
N21 Ni4 N18 C34 -171.9(3) . . . . ?
O12 Ni4 N18 C34 12.0(4) . . . . ?
O11 Ni4 N18 C34 94.7(3) . . . . ?
O10 Ni4 N18 C34 -75.9(3) . . . . ?
N22 Ni4 N18 C34 -149.5(7) . . . . ?
N21 Ni4 N18 C30 -6.3(4) . . . . ?
O12 Ni4 N18 C30 177.7(3) . . . . ?
O11 Ni4 N18 C30 -99.6(4) . . . . ?
O10 Ni4 N18 C30 89.8(4) . . . . ?
N22 Ni4 N18 C30 16.1(9) . . . . ?
O2 Ni3 N19 C39 5.2(4) . . . . ?
N17 Ni3 N19 C39 178.3(4) . . . . ?
O9 Ni3 N19 C39 91.8(4) . . . . ?
N8 Ni3 N19 C39 -73.0(4) . . . . ?
O3 Ni3 N19 C39 172.2(3) . . . . ?
O2 Ni3 N19 C35 -166.7(3) . . . . ?
N17 Ni3 N19 C35 6.4(3) . . . . ?
O9 Ni3 N19 C35 -80.1(3) . . . . ?
N8 Ni3 N19 C35 115.1(3) . . . . ?
O3 Ni3 N19 C35 0.2(4) . . . . ?
N4 Ni1 N20 C29 -20.1(4) . . . . ?
O4 Ni1 N20 C29 169.8(4) . . . . ?
N7 Ni1 N20 C29 73.2(4) . . . . ?
O5 Ni1 N20 C29 162.3(6) . . . . ?
N3 Ni1 N20 C29 -99.2(4) . . . . ?
N4 Ni1 N20 N21 156.3(3) . . . . ?
O4 Ni1 N20 N21 -13.8(3) . . . . ?
N7 Ni1 N20 N21 -110.4(3) . . . . ?
O5 Ni1 N20 N21 -21.2(8) . . . . ?
N3 Ni1 N20 N21 77.2(3) . . . . ?
C29 N20 N21 C40 -172.5(4) . . . . ?
Ni1 N20 N21 C40 10.6(4) . . . . ?
C29 N20 N21 Ni4 15.6(6) . . . . ?
Ni1 N20 N21 Ni4 -161.4(2) . . . . ?
O12 Ni4 N21 C40 -32.0(13) . . . . ?
O11 Ni4 N21 C40 -90.5(3) . . . . ?
O10 Ni4 N21 C40 89.5(3) . . . . ?
N18 Ni4 N21 C40 177.2(3) . . . . ?
N22 Ni4 N21 C40 1.7(3) . . . . ?
O12 Ni4 N21 N20 139.7(10) . . . . ?
O11 Ni4 N21 N20 81.3(4) . . . . ?
O10 Ni4 N21 N20 -98.8(4) . . . . ?
N18 Ni4 N21 N20 -11.1(4) . . . . ?
N22 Ni4 N21 N20 173.4(4) . . . . ?
N21 Ni4 N22 C42 178.6(5) . . . . ?
O12 Ni4 N22 C42 -5.9(5) . . . . ?
O11 Ni4 N22 C42 -88.4(5) . . . . ?
O10 Ni4 N22 C42 82.3(5) . . . . ?
N18 Ni4 N22 C42 155.9(7) . . . . ?
N21 Ni4 N22 C41 -0.2(3) . . . . ?
O12 Ni4 N22 C41 175.3(3) . . . . ?
O11 Ni4 N22 C41 92.7(3) . . . . ?
O10 Ni4 N22 C41 -96.5(3) . . . . ?
N18 Ni4 N22 C41 -23.0(9) . . . . ?
Ni5 O16 N25 O17 18.4(7) . . . . ?
Ni5 O16 N25 O18 -165.7(4) . . . . ?
N32 O35 N31 O34 -100.651(5) . . . . ?
N32 O35 N31 O36 25.6 . . . . ?
N32 O35 N31 O46 135.7(8) . . . . ?
N32 O36 N31 O35 -25.509(1) . . . . ?
N32 O36 N31 O34 105.640(4) . . . . ?
N32 O36 N31 O46 -154.4(5) . . . . ?
N31 O35 N32 O36 -26.707(2) . . . . ?
N31 O35 N32 O37 179.7(8) . . . . ?
N31 O36 N32 O35 24.1 . . . . ?
N31 O36 N32 O37 -173.7(4) . . . . ?
O34 N31 N32 O35 110.749(4) . . . . ?
O36 N31 N32 O35 -147.993(2) . . . . ?
O46 N31 N32 O35 -100.8(9) . . . . ?
O35 N31 N32 O36 147.993(2) . . . . ?
O34 N31 N32 O36 -101.258(4) . . . . ?
O46 N31 N32 O36 47.2(9) . . . . ?
O35 N31 N32 O37 -179(3) . . . . ?
O34 N31 N32 O37 -68(3) . . . . ?
O36 N31 N32 O37 33(3) . . . . ?
O46 N31 N32 O37 80(3) . . . . ?
C2 N2 C1 N1 178.2(4) . . . . ?
C2 N2 C1 C4 -1.3(6) . . . . ?
C1 N2 C2 C3 0.7(7) . . . . ?
N2 C2 C3 N3 1.2(7) . . . . ?
C4 N3 C3 C2 -2.3(6) . . . . ?
Ni1 N3 C3 C2 172.7(3) . . . . ?
C3 N3 C4 C1 1.6(6) . . . . ?
Ni1 N3 C4 C1 -174.3(3) . . . . ?
C3 N3 C4 C5 -178.5(4) . . . . ?
Ni1 N3 C4 C5 5.7(4) . . . . ?
N1 C1 C4 N3 -179.3(4) . . . . ?
N2 C1 C4 N3 0.2(6) . . . . ?
N1 C1 C4 C5 0.7(7) . . . . ?
N2 C1 C4 C5 -179.8(4) . . . . ?
N5 N4 C5 O1 -0.9(6) . . . . ?
Ni1 N4 C5 O1 -173.3(3) . . . . ?
N5 N4 C5 C4 178.2(3) . . . . ?
Ni1 N4 C5 C4 5.9(4) . . . . ?
N3 C4 C5 O1 171.5(4) . . . . ?
C1 C4 C5 O1 -8.5(6) . . . . ?
N3 C4 C5 N4 -7.7(5) . . . . ?
C1 C4 C5 N4 172.3(4) . . . . ?
N4 N5 C6 C13 1.3(7) . . . . ?
N4 N5 C6 C7 -179.0(3) . . . . ?
N9 N8 C7 C8 2.8(7) . . . . ?
Ni3 N8 C7 C8 -177.6(3) . . . . ?
N9 N8 C7 C6 -168.8(4) . . . . ?
Ni3 N8 C7 C6 10.8(5) . . . . ?
N5 C6 C7 N8 81.4(4) . . . . ?
C13 C6 C7 N8 -98.8(4) . . . . ?
N5 C6 C7 C8 -91.6(4) . . . . ?
C13 C6 C7 C8 88.2(5) . . . . ?
C12 N6 C8 C9 0.7(7) . . . . ?
Ni2 N6 C8 C9 176.7(3) . . . . ?
C12 N6 C8 C7 179.8(4) . . . . ?
Ni2 N6 C8 C7 -4.2(6) . . . . ?
N8 C7 C8 N6 4.6(7) . . . . ?
C6 C7 C8 N6 176.1(4) . . . . ?
N8 C7 C8 C9 -176.3(5) . . . . ?
C6 C7 C8 C9 -4.7(6) . . . . ?
N6 C8 C9 C10 1.1(7) . . . . ?
C7 C8 C9 C10 -178.0(5) . . . . ?
C8 C9 C10 C11 -1.4(8) . . . . ?
C9 C10 C11 C12 -0.1(8) . . . . ?
C8 N6 C12 C11 -2.4(8) . . . . ?
Ni2 N6 C12 C11 -178.6(4) . . . . ?
C10 C11 C12 N6 2.1(8) . . . . ?
C17 N7 C13 C14 1.6(6) . . . . ?
Ni1 N7 C13 C14 -177.1(3) . . . . ?
C17 N7 C13 C6 -176.7(4) . . . . ?
Ni1 N7 C13 C6 4.6(5) . . . . ?
N5 C6 C13 N7 -0.9(7) . . . . ?
C7 C6 C13 N7 179.4(3) . . . . ?
N5 C6 C13 C14 -179.2(4) . . . . ?
C7 C6 C13 C14 1.0(5) . . . . ?
N7 C13 C14 C15 -0.6(6) . . . . ?
C6 C13 C14 C15 177.7(4) . . . . ?
C13 C14 C15 C16 -0.3(7) . . . . ?
C14 C15 C16 C17 0.1(7) . . . . ?
C13 N7 C17 C16 -1.8(6) . . . . ?
Ni1 N7 C17 C16 176.9(4) . . . . ?
C15 C16 C17 N7 1.0(7) . . . . ?
Ni3 O2 C18 N9 5.3(6) . . . . ?
Ni3 O2 C18 C19 -174.0(3) . . . . ?
N8 N9 C18 O2 2.0(6) . . . . ?
Ni2 N9 C18 O2 -175.9(3) . . . . ?
N8 N9 C18 C19 -178.7(4) . . . . ?
Ni2 N9 C18 C19 3.3(5) . . . . ?
C20 N10 C19 C22 5.3(7) . . . . ?
Ni2 N10 C19 C22 -165.0(3) . . . . ?
C20 N10 C19 C18 -176.9(4) . . . . ?
Ni2 N10 C19 C18 12.8(5) . . . . ?
O2 C18 C19 N10 168.3(4) . . . . ?
N9 C18 C19 N10 -11.0(6) . . . . ?
O2 C18 C19 C22 -14.0(7) . . . . ?
N9 C18 C19 C22 166.7(4) . . . . ?
C19 N10 C20 C21 -0.4(7) . . . . ?
Ni2 N10 C20 C21 168.3(4) . . . . ?
C22 N11 C21 C20 3.3(8) . . . . ?
N10 C20 C21 N11 -4.1(9) . . . . ?
C21 N11 C22 N12 -178.4(5) . . . . ?
C21 N11 C22 C19 1.7(7) . . . . ?
N10 C19 C22 N12 174.0(4) . . . . ?
C18 C19 C22 N12 -3.6(7) . . . . ?
N10 C19 C22 N11 -6.1(7) . . . . ?
C18 C19 C22 N11 176.3(4) . . . . ?
C24 N14 C23 N13 -176.9(4) . . . . ?
C24 N14 C23 C26 4.0(6) . . . . ?
C23 N14 C24 C25 -3.0(8) . . . . ?
C26 N15 C25 C24 3.9(7) . . . . ?
Ni5 N15 C25 C24 -173.2(4) . . . . ?
N14 C24 C25 N15 -1.0(8) . . . . ?
C25 N15 C26 C23 -2.8(6) . . . . ?
Ni5 N15 C26 C23 174.7(3) . . . . ?
C25 N15 C26 C27 174.8(4) . . . . ?
Ni5 N15 C26 C27 -7.8(4) . . . . ?
N13 C23 C26 N15 179.7(4) . . . . ?
N14 C23 C26 N15 -1.3(6) . . . . ?
N13 C23 C26 C27 2.4(7) . . . . ?
N14 C23 C26 C27 -178.5(4) . . . . ?
Ni5 O3 C27 N16 -178.2(3) . . . . ?
Ni3 O3 C27 N16 8.5(5) . . . . ?
Ni5 O3 C27 C26 3.1(4) . . . . ?
Ni3 O3 C27 C26 -170.2(3) . . . . ?
N17 N16 C27 O3 -3.0(5) . . . . ?
N17 N16 C27 C26 175.6(3) . . . . ?
N15 C26 C27 O3 3.1(5) . . . . ?
C23 C26 C27 O3 -179.6(4) . . . . ?
N15 C26 C27 N16 -175.7(3) . . . . ?
C23 C26 C27 N16 1.7(6) . . . . ?
N16 N17 C28 C35 168.6(3) . . . . ?
Ni3 N17 C28 C35 4.4(4) . . . . ?
N16 N17 C28 C29 -1.2(5) . . . . ?
Ni3 N17 C28 C29 -165.5(3) . . . . ?
N21 N20 C29 C30 -1.0(7) . . . . ?
Ni1 N20 C29 C30 175.2(3) . . . . ?
N21 N20 C29 C28 174.5(3) . . . . ?
Ni1 N20 C29 C28 -9.3(6) . . . . ?
N17 C28 C29 N20 -87.3(5) . . . . ?
C35 C28 C29 N20 103.7(4) . . . . ?
N17 C28 C29 C30 89.0(5) . . . . ?
C35 C28 C29 C30 -80.1(5) . . . . ?
C34 N18 C30 C31 2.9(6) . . . . ?
Ni4 N18 C30 C31 -162.7(3) . . . . ?
C34 N18 C30 C29 -176.1(4) . . . . ?
Ni4 N18 C30 C29 18.3(6) . . . . ?
N20 C29 C30 N18 -16.8(7) . . . . ?
C28 C29 C30 N18 167.7(4) . . . . ?
N20 C29 C30 C31 164.2(4) . . . . ?
C28 C29 C30 C31 -11.3(6) . . . . ?
N18 C30 C31 C32 -1.5(7) . . . . ?
C29 C30 C31 C32 177.5(4) . . . . ?
C30 C31 C32 C33 -1.0(7) . . . . ?
C31 C32 C33 C34 2.0(8) . . . . ?
C30 N18 C34 C33 -1.9(7) . . . . ?
Ni4 N18 C34 C33 164.8(4) . . . . ?
C32 C33 C34 N18 -0.5(8) . . . . ?
C39 N19 C35 C36 -1.0(6) . . . . ?
Ni3 N19 C35 C36 171.8(3) . . . . ?
C39 N19 C35 C28 -179.0(4) . . . . ?
Ni3 N19 C35 C28 -6.2(4) . . . . ?
N17 C28 C35 N19 1.4(5) . . . . ?
C29 C28 C35 N19 171.3(3) . . . . ?
N17 C28 C35 C36 -176.5(4) . . . . ?
C29 C28 C35 C36 -6.7(6) . . . . ?
N19 C35 C36 C37 0.2(6) . . . . ?
C28 C35 C36 C37 178.0(4) . . . . ?
C35 C36 C37 C38 0.8(7) . . . . ?
C36 C37 C38 C39 -0.9(7) . . . . ?
C35 N19 C39 C38 0.9(6) . . . . ?
Ni3 N19 C39 C38 -170.7(4) . . . . ?
C37 C38 C39 N19 0.0(7) . . . . ?
Ni1 O4 C40 N21 -15.2(5) . . . . ?
Ni1 O4 C40 C41 163.1(3) . . . . ?
N20 N21 C40 O4 2.3(6) . . . . ?
Ni4 N21 C40 O4 175.6(3) . . . . ?
N20 N21 C40 C41 -176.1(4) . . . . ?
Ni4 N21 C40 C41 -2.8(5) . . . . ?
C42 N22 C41 C44 0.0(7) . . . . ?
Ni4 N22 C41 C44 179.0(3) . . . . ?
C42 N22 C41 C40 179.9(5) . . . . ?
Ni4 N22 C41 C40 -1.2(5) . . . . ?
O4 C40 C41 N22 -175.8(4) . . . . ?
N21 C40 C41 N22 2.7(6) . . . . ?
O4 C40 C41 C44 4.0(7) . . . . ?
N21 C40 C41 C44 -177.5(4) . . . . ?
C41 N22 C42 C43 -1.9(8) . . . . ?
Ni4 N22 C42 C43 179.3(4) . . . . ?
C44 N23 C43 C42 -0.1(9) . . . . ?
N22 C42 C43 N23 2.0(10) . . . . ?
C43 N23 C44 N24 177.9(5) . . . . ?
C43 N23 C44 C41 -1.8(8) . . . . ?
N22 C41 C44 N24 -177.8(5) . . . . ?
C40 C41 C44 N24 2.4(8) . . . . ?
N22 C41 C44 N23 1.9(7) . . . . ?
C40 C41 C44 N23 -177.9(5) . . . . ?
